data_1512058
loop_
_publ_author_name
'Pinho, Vagner D.'
'Procter, David J.'
'Burtoloso, Antonio C. B.'

_publ_section_title
;
 SmI2-Mediated Couplings of \a-Amino Acid Derivatives. Formal Synthesis of
 (&#x2212;)-Pumiliotoxin 251D and (+-)-Epiquinamide
;
_journal_issue 10
_journal_name_full 'Organic Letters'
_journal_page_first 2434
_journal_paper_doi 10.1021/ol400903n
_journal_volume 15
_journal_year 2013
_chemical_formula_sum 'C12 H13 N O2'
_chemical_formula_weight 203.23
_chemical_name_systematic
; 
 ? 
;
_space_group_IT_number 14
_symmetry_cell_setting monoclinic
_symmetry_space_group_name_Hall '-P 2ybc'
_symmetry_space_group_name_H-M 'P 1 21/c 1'
_atom_sites_solution_hydrogens geom
_atom_sites_solution_primary direct
_atom_sites_solution_secondary difmap
_audit_creation_method SHELXL-97
_cell_angle_alpha 90.00
_cell_angle_beta 110.433(2)
_cell_angle_gamma 90.00
_cell_formula_units_Z 4
_cell_length_a 9.2293(3)
_cell_length_b 11.9799(5)
_cell_length_c 9.5067(3)
_cell_measurement_reflns_used 3478
_cell_measurement_temperature 100(2)
_cell_measurement_theta_max 72.16
_cell_measurement_theta_min 5.11
_cell_volume 984.98(6)
_computing_cell_refinement 'Bruker SAINT'
_computing_data_collection 'Bruker APEX2'
_computing_data_reduction 'Bruker SAINT'
_computing_molecular_graphics 'Bruker SHELXTL'
_computing_publication_material 'Bruker SHELXTL'
_computing_structure_refinement 'SHELXL-97 (Sheldrick, 2008)'
_computing_structure_solution 'SHELXS-97 (Sheldrick, 2008)'
_diffrn_ambient_temperature 100(2)
_diffrn_measured_fraction_theta_full 0.980
_diffrn_measured_fraction_theta_max 0.972
_diffrn_measurement_device_type 'Bruker APEX-II CCD'
_diffrn_measurement_method '\f and \w scans'
_diffrn_radiation_monochromator graphite
_diffrn_radiation_source 'fine-focus sealed tube'
_diffrn_radiation_type CuK\a
_diffrn_radiation_wavelength 1.54178
_diffrn_reflns_av_R_equivalents 0.0297
_diffrn_reflns_av_sigmaI/netI 0.0353
_diffrn_reflns_limit_h_max 10
_diffrn_reflns_limit_h_min -11
_diffrn_reflns_limit_k_max 13
_diffrn_reflns_limit_k_min -14
_diffrn_reflns_limit_l_max 11
_diffrn_reflns_limit_l_min -9
_diffrn_reflns_number 5469
_diffrn_reflns_theta_full 66.60
_diffrn_reflns_theta_max 72.16
_diffrn_reflns_theta_min 5.11
_exptl_absorpt_coefficient_mu 0.759
_exptl_absorpt_correction_T_max 0.8818
_exptl_absorpt_correction_T_min 0.608893
_exptl_absorpt_correction_type multi-scan
_exptl_absorpt_process_details SADABS
_exptl_crystal_colour white
_exptl_crystal_density_diffrn 1.370
_exptl_crystal_density_method 'not measured'
_exptl_crystal_description block
_exptl_crystal_F_000 432
_exptl_crystal_size_max 0.22
_exptl_crystal_size_mid 0.20
_exptl_crystal_size_min 0.17
_refine_diff_density_max 0.227
_refine_diff_density_min -0.372
_refine_diff_density_rms 0.082
_refine_ls_extinction_method none
_refine_ls_goodness_of_fit_ref 1.033
_refine_ls_hydrogen_treatment constr
_refine_ls_matrix_type full
_refine_ls_number_parameters 137
_refine_ls_number_reflns 1884
_refine_ls_number_restraints 0
_refine_ls_restrained_S_all 1.033
_refine_ls_R_factor_all 0.0407
_refine_ls_R_factor_gt 0.0370
_refine_ls_shift/su_max 0.000
_refine_ls_shift/su_mean 0.000
_refine_ls_structure_factor_coef Fsqd
_refine_ls_weighting_details 'calc w=1/[\s^2^(Fo^2^)+(0.0525P)^2^+0.3731P] where P=(Fo^2^+2Fc^2^)/3'
_refine_ls_weighting_scheme calc
_refine_ls_wR_factor_gt 0.0934
_refine_ls_wR_factor_ref 0.0965
_reflns_number_gt 1701
_reflns_number_total 1884
_reflns_threshold_expression >2sigma(I)
_cod_data_source_file ol400903n_si_002.cif
_cod_data_source_block s3755ma
_cod_depositor_comments
;
The following automatic conversions were performed:

'_symmetry_cell_setting' value 'Monoclinic' changed to 'monoclinic'
according to /home/saulius/struct/CIF-dictionaries/cif_core.dic
dictionary named 'cif_core.dic' version 2.3.1 from 2005-06-27.

Automatic conversion script
Id: cif_fix_values 1891 2012-01-12 08:04:46Z andrius 
;
_cod_original_sg_symbol_H-M P2(1)/c
_cod_database_code 1512058

loop_
_symmetry_equiv_pos_as_xyz
'x, y, z'
'-x, y+1/2, -z+1/2'
'-x, -y, -z'
'x, -y-1/2, z-1/2'

loop_
_atom_site_label
_atom_site_type_symbol
_atom_site_fract_x
_atom_site_fract_y
_atom_site_fract_z
_atom_site_U_iso_or_equiv
_atom_site_adp_type
_atom_site_occupancy
_atom_site_symmetry_multiplicity
_atom_site_calc_flag
_atom_site_refinement_flags
C1 C 0.67101(13) 0.80352(10) 0.77596(13) 0.0129(3) Uani 1 1 d .
C2 C 0.53504(14) 0.75983(11) 0.64664(14) 0.0175(3) Uani 1 1 d .
H2A H 0.5258 0.8044 0.5562 0.021 Uiso 1 1 calc R
H2B H 0.4399 0.7724 0.6701 0.021 Uiso 1 1 calc R
C3 C 0.54219(14) 0.63638(11) 0.60869(13) 0.0178(3) Uani 1 1 d .
H3A H 0.4385 0.6108 0.5435 0.021 Uiso 1 1 calc R
H3B H 0.6141 0.6264 0.5531 0.021 Uiso 1 1 calc R
C4 C 0.59695(13) 0.56631(10) 0.75181(13) 0.0141(3) Uani 1 1 d .
H4 H 0.6010 0.4860 0.7248 0.017 Uiso 1 1 calc R
C5 C 0.75758(13) 0.60489(10) 0.84710(13) 0.0123(3) Uani 1 1 d .
H5 H 0.8301 0.5843 0.7939 0.015 Uiso 1 1 calc R
C6 C 0.82410(13) 0.55961(10) 1.00768(13) 0.0134(3) Uani 1 1 d .
H6A H 0.7416 0.5463 1.0500 0.016 Uiso 1 1 calc R
H6B H 0.8822 0.4895 1.0119 0.016 Uiso 1 1 calc R
C7 C 0.93016(13) 0.65323(10) 1.08893(13) 0.0131(3) Uani 1 1 d .
C8 C 1.05168(14) 0.65468(11) 1.22529(14) 0.0172(3) Uani 1 1 d .
H8 H 1.0800 0.5888 1.2841 0.021 Uiso 1 1 calc R
C9 C 1.13174(14) 0.75418(12) 1.27492(14) 0.0202(3) Uani 1 1 d .
H9 H 1.2163 0.7557 1.3673 0.024 Uiso 1 1 calc R
C10 C 1.08880(14) 0.85107(11) 1.19041(14) 0.0186(3) Uani 1 1 d .
H10 H 1.1448 0.9181 1.2256 0.022 Uiso 1 1 calc R
C11 C 0.96463(14) 0.85157(10) 1.05452(14) 0.0155(3) Uani 1 1 d .
H11 H 0.9334 0.9182 0.9977 0.019 Uiso 1 1 calc R
C12 C 0.88848(12) 0.75147(10) 1.00542(13) 0.0124(3) Uani 1 1 d .
N1 N 0.76501(11) 0.72798(8) 0.86939(11) 0.0121(2) Uani 1 1 d .
O1 O 0.69106(10) 0.90497(7) 0.79946(10) 0.0169(2) Uani 1 1 d .
O2 O 0.49623(10) 0.57829(8) 0.83479(10) 0.0164(2) Uani 1 1 d .
H2 H 0.4287 0.5279 0.8096 0.025 Uiso 1 1 calc R

loop_
_atom_site_aniso_label
_atom_site_aniso_U_11
_atom_site_aniso_U_22
_atom_site_aniso_U_33
_atom_site_aniso_U_23
_atom_site_aniso_U_13
_atom_site_aniso_U_12
C1 0.0120(5) 0.0142(6) 0.0139(5) 0.0022(4) 0.0063(4) 0.0007(4)
C2 0.0143(6) 0.0198(7) 0.0152(6) 0.0029(5) 0.0013(5) -0.0001(5)
C3 0.0164(6) 0.0212(7) 0.0139(6) -0.0015(5) 0.0030(5) -0.0035(5)
C4 0.0144(6) 0.0136(6) 0.0146(6) -0.0036(4) 0.0055(5) -0.0031(4)
C5 0.0126(6) 0.0091(6) 0.0156(6) -0.0004(4) 0.0054(5) -0.0003(4)
C6 0.0130(5) 0.0118(6) 0.0154(6) 0.0015(4) 0.0048(4) 0.0014(4)
C7 0.0114(5) 0.0140(6) 0.0150(6) -0.0003(4) 0.0060(4) 0.0012(4)
C8 0.0151(6) 0.0189(7) 0.0162(6) 0.0014(5) 0.0037(5) 0.0050(5)
C9 0.0133(6) 0.0268(8) 0.0169(6) -0.0044(5) 0.0007(5) 0.0019(5)
C10 0.0142(6) 0.0197(7) 0.0215(6) -0.0069(5) 0.0059(5) -0.0046(5)
C11 0.0145(6) 0.0142(6) 0.0188(6) -0.0009(5) 0.0068(5) -0.0012(4)
C12 0.0087(5) 0.0153(6) 0.0133(5) -0.0004(4) 0.0041(4) 0.0006(4)
N1 0.0110(5) 0.0105(5) 0.0134(5) -0.0007(4) 0.0026(4) -0.0019(4)
O1 0.0168(4) 0.0127(5) 0.0204(4) 0.0031(3) 0.0053(3) 0.0021(3)
O2 0.0139(4) 0.0180(5) 0.0187(4) -0.0048(3) 0.0076(3) -0.0063(3)

loop_
_atom_type_symbol
_atom_type_description
_atom_type_scat_dispersion_real
_atom_type_scat_dispersion_imag
_atom_type_scat_source
C C 0.0181 0.0091 'International Tables Vol C Tables 4.2.6.8 and 6.1.1.4'
H H 0.0000 0.0000 'International Tables Vol C Tables 4.2.6.8 and 6.1.1.4'
N N 0.0311 0.0180 'International Tables Vol C Tables 4.2.6.8 and 6.1.1.4'
O O 0.0492 0.0322 'International Tables Vol C Tables 4.2.6.8 and 6.1.1.4'

loop_
_geom_angle_atom_site_label_1
_geom_angle_atom_site_label_2
_geom_angle_atom_site_label_3
_geom_angle
O1 C1 N1 121.20(11)
O1 C1 C2 121.09(11)
N1 C1 C2 117.62(11)
C1 C2 C3 115.78(10)
C1 C2 H2A 108.3
C3 C2 H2A 108.3
C1 C2 H2B 108.3
C3 C2 H2B 108.3
H2A C2 H2B 107.4
C4 C3 C2 110.47(10)
C4 C3 H3A 109.6
C2 C3 H3A 109.6
C4 C3 H3B 109.6
C2 C3 H3B 109.6
H3A C3 H3B 108.1
O2 C4 C5 109.30(9)
O2 C4 C3 111.22(10)
C5 C4 C3 108.39(10)
O2 C4 H4 109.3
C5 C4 H4 109.3
C3 C4 H4 109.3
N1 C5 C4 111.99(9)
N1 C5 C6 103.09(9)
C4 C5 C6 117.12(10)
N1 C5 H5 108.1
C4 C5 H5 108.1
C6 C5 H5 108.1
C7 C6 C5 102.07(9)
C7 C6 H6A 111.4
C5 C6 H6A 111.4
C7 C6 H6B 111.4
C5 C6 H6B 111.4
H6A C6 H6B 109.2
C8 C7 C12 119.55(11)
C8 C7 C6 130.92(11)
C12 C7 C6 109.52(10)
C7 C8 C9 119.13(12)
C7 C8 H8 120.4
C9 C8 H8 120.4
C10 C9 C8 120.54(11)
C10 C9 H9 119.7
C8 C9 H9 119.7
C9 C10 C11 121.02(12)
C9 C10 H10 119.5
C11 C10 H10 119.5
C12 C11 C10 117.64(12)
C12 C11 H11 121.2
C10 C11 H11 121.2
C11 C12 C7 122.08(11)
C11 C12 N1 128.96(11)
C7 C12 N1 108.94(10)
C1 N1 C12 126.35(10)
C1 N1 C5 125.70(10)
C12 N1 C5 107.95(9)
C4 O2 H2 109.5

loop_
_geom_bond_atom_site_label_1
_geom_bond_atom_site_label_2
_geom_bond_distance
C1 O1 1.2378(16)
C1 N1 1.3500(15)
C1 C2 1.5109(16)
C2 C3 1.5292(18)
C2 H2A 0.9900
C2 H2B 0.9900
C3 C4 1.5268(17)
C3 H3A 0.9900
C3 H3B 0.9900
C4 O2 1.4210(14)
C4 C5 1.5147(16)
C4 H4 1.0000
C5 N1 1.4880(15)
C5 C6 1.5321(16)
C5 H5 1.0000
C6 C7 1.5116(16)
C6 H6A 0.9900
C6 H6B 0.9900
C7 C8 1.3869(17)
C7 C12 1.3964(17)
C8 C9 1.3951(19)
C8 H8 0.9500
C9 C10 1.388(2)
C9 H9 0.9500
C10 C11 1.3958(18)
C10 H10 0.9500
C11 C12 1.3860(17)
C11 H11 0.9500
C12 N1 1.4216(15)
O2 H2 0.8400

loop_
_geom_hbond_atom_site_label_D
_geom_hbond_atom_site_label_H
_geom_hbond_atom_site_label_A
_geom_hbond_distance_DH
_geom_hbond_distance_HA
_geom_hbond_distance_DA
_geom_hbond_angle_DHA
_geom_hbond_site_symmetry_A
O2 H2 O1 0.84 1.91 2.7180(12) 159.6 2_646

loop_
_geom_torsion_atom_site_label_1
_geom_torsion_atom_site_label_2
_geom_torsion_atom_site_label_3
_geom_torsion_atom_site_label_4
_geom_torsion
O1 C1 C2 C3 167.04(11)
N1 C1 C2 C3 -16.38(15)
C1 C2 C3 C4 43.77(14)
C2 C3 C4 O2 59.31(13)
C2 C3 C4 C5 -60.87(13)
O2 C4 C5 N1 -70.20(12)
C3 C4 C5 N1 51.17(13)
O2 C4 C5 C6 48.56(14)
C3 C4 C5 C6 169.94(10)
N1 C5 C6 C7 -27.49(10)
C4 C5 C6 C7 -150.93(10)
C5 C6 C7 C8 -161.79(12)
C5 C6 C7 C12 19.31(12)
C12 C7 C8 C9 -1.16(17)
C6 C7 C8 C9 -179.97(11)
C7 C8 C9 C10 1.14(19)
C8 C9 C10 C11 0.25(19)
C9 C10 C11 C12 -1.57(18)
C10 C11 C12 C7 1.55(17)
C10 C11 C12 N1 -176.63(11)
C8 C7 C12 C11 -0.20(17)
C6 C7 C12 C11 178.85(10)
C8 C7 C12 N1 178.31(10)
C6 C7 C12 N1 -2.65(13)
O1 C1 N1 C12 3.64(17)
C2 C1 N1 C12 -172.93(10)
O1 C1 N1 C5 -176.03(10)
C2 C1 N1 C5 7.39(16)
C11 C12 N1 C1 -17.49(18)
C7 C12 N1 C1 164.14(10)
C11 C12 N1 C5 162.24(11)
C7 C12 N1 C5 -16.13(12)
C4 C5 N1 C1 -25.90(15)
C6 C5 N1 C1 -152.68(10)
C4 C5 N1 C12 154.38(9)
C6 C5 N1 C12 27.60(11)
